data_4060029
loop_
_publ_author_name
'Kilian P. Tellmann'
'Vernon C. Gibson'
'Andrew J. P. White'
'David J. Williams'

_publ_section_title
;
 Selective Dimerization/Oligomerization of \a-Olefins by Cobalt
 Bis(imino)pyridine Catalysts Stabilized by Trifluoromethyl
 Substituents: Group 9 Metal Catalysts with Productivities Matching
 Those of Iron Systems
;
_journal_name_full Organometallics
_journal_page_first 280
_journal_page_last 286
_journal_paper_doi 10.1021/om049297q
_journal_volume 24
_journal_year 2005
_chemical_formula_sum 'C24 H17 Br2 Cl2 F8 Fe N3'
_chemical_formula_weight 785.98
_chemical_name_systematic
; 
 ? 
;
_space_group_IT_number 61
_symmetry_cell_setting orthorhombic
_symmetry_space_group_name_Hall '-P 2ac 2ab'
_symmetry_space_group_name_H-M 'P b c a'
_atom_sites_solution_hydrogens geom
_atom_sites_solution_primary direct
_atom_sites_solution_secondary difmap
_audit_creation_method SHELXL-97
_cell_angle_alpha 90.00
_cell_angle_beta 90.00
_cell_angle_gamma 90.00
_cell_formula_units_Z 8
_cell_length_a 15.962(3)
_cell_length_b 17.976(3)
_cell_length_c 20.154(2)
_cell_measurement_reflns_used 23
_cell_measurement_temperature 203(2)
_cell_measurement_theta_max 12.53
_cell_measurement_theta_min 4.79
_cell_volume 5782.7(16)
_computing_cell_refinement 'Bruker XSCANS'
_computing_data_collection 'Bruker XSCANS'
_computing_data_reduction 'Bruker SHELXTL'
_computing_molecular_graphics 'Bruker SHELXTL'
_computing_publication_material 'Bruker SHELXTL'
_computing_structure_refinement 'SHELXL-97 (Sheldrick, 1997)'
_computing_structure_solution 'SHELXS-97 (Sheldrick, 1990)'
_diffrn_ambient_temperature 203(2)
_diffrn_measured_fraction_theta_full 0.993
_diffrn_measured_fraction_theta_max 0.993
_diffrn_measurement_device_type 'Bruker P4'
_diffrn_measurement_method '\w scans'
_diffrn_radiation_monochromator graphite
_diffrn_radiation_source 'fine-focus sealed tube'
_diffrn_radiation_type MoK\a
_diffrn_radiation_wavelength 0.71073
_diffrn_reflns_av_R_equivalents 0.0000
_diffrn_reflns_av_sigmaI/netI 0.0881
_diffrn_reflns_limit_h_max 18
_diffrn_reflns_limit_h_min 0
_diffrn_reflns_limit_k_max 21
_diffrn_reflns_limit_k_min 0
_diffrn_reflns_limit_l_max 0
_diffrn_reflns_limit_l_min -23
_diffrn_reflns_number 5053
_diffrn_reflns_theta_full 25.00
_diffrn_reflns_theta_max 25.00
_diffrn_reflns_theta_min 1.98
_diffrn_standards_interval_count 97
_diffrn_standards_number 3
_exptl_absorpt_coefficient_mu 3.542
_exptl_absorpt_correction_T_max 0.8532
_exptl_absorpt_correction_T_min 0.5300
_exptl_absorpt_correction_type empirical
_exptl_crystal_colour 'Very dark blue'
_exptl_crystal_density_diffrn 1.806
_exptl_crystal_density_method 'not measured'
_exptl_crystal_description blocks
_exptl_crystal_F_000 3072
_exptl_crystal_size_max 0.67
_exptl_crystal_size_mid 0.58
_exptl_crystal_size_min 0.45
_refine_diff_density_max 0.494
_refine_diff_density_min -0.465
_refine_diff_density_rms 0.101
_refine_ls_extinction_coef 0.00036(7)
_refine_ls_extinction_expression Fc^*^=kFc[1+0.001xFc^2^\l^3^/sin(2\q)]^-1/4^
_refine_ls_extinction_method SHELXL
_refine_ls_goodness_of_fit_ref 0.966
_refine_ls_hydrogen_treatment mixed
_refine_ls_matrix_type full
_refine_ls_number_parameters 364
_refine_ls_number_reflns 5053
_refine_ls_number_restraints 0
_refine_ls_restrained_S_all 0.966
_refine_ls_R_factor_all 0.1116
_refine_ls_R_factor_gt 0.0513
_refine_ls_shift/su_max 0.000
_refine_ls_shift/su_mean 0.000
_refine_ls_structure_factor_coef Fsqd
_refine_ls_weighting_details 'calc w=1/[\s^2^(Fo^2^)+(0.0369P)^2^+0.0000P] where P=(Fo^2^+2Fc^2^)/3'
_refine_ls_weighting_scheme calc
_refine_ls_wR_factor_gt 0.0884
_refine_ls_wR_factor_ref 0.1019
_reflns_number_gt 3006
_reflns_number_total 5053
_reflns_threshold_expression >2sigma(I)
_cod_depositor_comments
;
The following automatic conversions were performed:
'_symmetry_cell_setting' value 'Orthorhombic' changed to 'orthorhombic'
according to '/home/saulius/struct/CIF-dictionaries/cif_core.dic'
dictionary named 'cif_core.dic' version 2.4.1 from
2010-06-29.

'_exptl_absorpt_correction_type' value 'Empirical' changed to
'empirical' according to
'/home/saulius/struct/CIF-dictionaries/cif_core.dic' dictionary named
'cif_core.dic' version 2.4.1 from 2010-06-29.

Automatic conversion script
Id: cif_fix_enum 1527 2010-12-29 10:47:43Z saulius 
;
_cod_original_sg_symbol_H-M Pbca
_cod_database_code 4060029

loop_
_symmetry_equiv_pos_as_xyz
'x, y, z'
'-x+1/2, -y, z+1/2'
'-x, y+1/2, -z+1/2'
'x+1/2, -y+1/2, -z'
'-x, -y, -z'
'x-1/2, y, -z-1/2'
'x, -y-1/2, z-1/2'
'-x-1/2, y-1/2, z'

loop_
_atom_site_label
_atom_site_type_symbol
_atom_site_fract_x
_atom_site_fract_y
_atom_site_fract_z
_atom_site_U_iso_or_equiv
_atom_site_adp_type
_atom_site_occupancy
_atom_site_symmetry_multiplicity
_atom_site_calc_flag
_atom_site_refinement_flags
Fe Fe 0.78492(5) 0.24155(5) 0.42677(4) 0.0287(2) Uani 1 1 d .
Br1 Br 0.87751(4) 0.29963(4) 0.51001(3) 0.03696(17) Uani 1 1 d .
Br2 Br 0.86421(5) 0.13715(4) 0.38143(3) 0.04365(19) Uani 1 1 d .
N1 N 0.6800(3) 0.3130(3) 0.4376(2) 0.0305(12) Uani 1 1 d .
C2 C 0.6224(4) 0.2978(4) 0.4854(3) 0.0332(13) Uani 1 1 d .
C3 C 0.5560(4) 0.3451(4) 0.4964(3) 0.0424(17) Uani 1 1 d .
H3A H 0.5156 0.3342 0.5290 0.051 Uiso 1 1 calc R
C4 C 0.5500(5) 0.4089(4) 0.4588(4) 0.0474(19) Uani 1 1 d .
H4A H 0.5050 0.4417 0.4658 0.057 Uiso 1 1 calc R
C5 C 0.6093(4) 0.4253(4) 0.4109(3) 0.0424(17) Uani 1 1 d .
H5A H 0.6059 0.4694 0.3859 0.051 Uiso 1 1 calc R
C6 C 0.6732(4) 0.3754(3) 0.4010(3) 0.0326(15) Uani 1 1 d .
C7 C 0.6382(4) 0.2258(3) 0.5198(3) 0.0332(14) Uani 1 1 d .
N7 N 0.7001(3) 0.1884(3) 0.4973(2) 0.0306(12) Uani 1 1 d .
C8 C 0.5842(4) 0.2056(4) 0.5769(3) 0.0427(17) Uani 1 1 d .
H8A H 0.5271 0.1986 0.5617 0.064 Uiso 1 1 calc R
H8B H 0.5858 0.2451 0.6096 0.064 Uiso 1 1 calc R
H8C H 0.6044 0.1597 0.5966 0.064 Uiso 1 1 calc R
C9 C 0.7387(4) 0.3797(4) 0.3480(3) 0.0342(16) Uani 1 1 d .
N9 N 0.7875(3) 0.3233(3) 0.3452(2) 0.0296(11) Uani 1 1 d .
C10 C 0.7380(5) 0.4454(4) 0.3031(3) 0.0500(19) Uani 1 1 d .
H10A H 0.7888 0.4458 0.2767 0.075 Uiso 1 1 calc R
H10B H 0.7351 0.4906 0.3294 0.075 Uiso 1 1 calc R
H10C H 0.6897 0.4427 0.2741 0.075 Uiso 1 1 calc R
C11 C 0.7249(4) 0.1187(4) 0.5256(3) 0.0355(16) Uani 1 1 d .
C12 C 0.6925(4) 0.0513(4) 0.5040(3) 0.0411(17) Uani 1 1 d .
C13 C 0.7226(5) -0.0153(4) 0.5309(4) 0.053(2) Uani 1 1 d .
H13A H 0.7013 -0.0613 0.5165 0.063 Uiso 1 1 calc R
C14 C 0.7837(5) -0.0123(4) 0.5785(4) 0.053(2) Uani 1 1 d .
F14A F 0.8128(3) -0.0774(3) 0.6029(3) 0.0854(17) Uani 1 1 d .
C15 C 0.8168(5) 0.0517(5) 0.5992(4) 0.055(2) Uani 1 1 d .
H15A H 0.8596 0.0515 0.6313 0.066 Uiso 1 1 calc R
C16 C 0.7881(4) 0.1191(4) 0.5732(3) 0.0419(16) Uani 1 1 d .
H16A H 0.8112 0.1643 0.5878 0.050 Uiso 1 1 calc R
C17 C 0.6243(5) 0.0488(4) 0.4516(4) 0.0527(19) Uani 1 1 d .
F17A F 0.5528(3) 0.0738(3) 0.4738(2) 0.0858(18) Uani 1 1 d .
F17B F 0.6432(3) 0.0894(3) 0.3984(2) 0.0758(16) Uani 1 1 d .
F17C F 0.6121(3) -0.0201(3) 0.4288(2) 0.0837(16) Uani 1 1 d .
C18 C 0.8501(4) 0.3162(3) 0.2948(3) 0.0292(14) Uani 1 1 d .
C19 C 0.8334(4) 0.2736(4) 0.2379(3) 0.0370(16) Uani 1 1 d .
C20 C 0.8979(4) 0.2605(4) 0.1925(3) 0.0421(17) Uani 1 1 d .
H20A H 0.8880 0.2331 0.1535 0.050 Uiso 1 1 calc R
C21 C 0.9757(4) 0.2884(4) 0.2060(3) 0.0426(18) Uani 1 1 d .
F21A F 1.0385(3) 0.2733(3) 0.16212(19) 0.0636(13) Uani 1 1 d .
C22 C 0.9924(4) 0.3315(4) 0.2599(3) 0.0424(17) Uani 1 1 d .
H22A H 1.0461 0.3519 0.2662 0.051 Uiso 1 1 calc R
C23 C 0.9292(4) 0.3449(4) 0.3052(3) 0.0421(17) Uani 1 1 d .
H23A H 0.9401 0.3735 0.3432 0.051 Uiso 1 1 calc R
C24 C 0.7478(5) 0.2450(5) 0.2244(4) 0.054(2) Uani 1 1 d .
F24A F 0.6921(3) 0.3017(3) 0.2173(2) 0.0720(14) Uani 1 1 d .
F24B F 0.7159(3) 0.2034(3) 0.2716(2) 0.0844(17) Uani 1 1 d .
F24C F 0.7431(3) 0.2083(3) 0.1677(2) 0.0823(17) Uani 1 1 d .
C30 C 0.4815(7) 0.0843(5) 0.2780(5) 0.096(4) Uani 1 1 d .
H30A H 0.4457 0.1163 0.2507 0.115 Uiso 1 1 calc R
H30B H 0.5154 0.1163 0.3067 0.115 Uiso 1 1 calc R
Cl1 Cl 0.4177(2) 0.0254(3) 0.32782(17) 0.1532(17) Uani 1 1 d .
Cl2 Cl 0.5439(3) 0.0353(2) 0.22928(18) 0.1561(17) Uani 1 1 d .

loop_
_atom_site_aniso_label
_atom_site_aniso_U_11
_atom_site_aniso_U_22
_atom_site_aniso_U_33
_atom_site_aniso_U_23
_atom_site_aniso_U_13
_atom_site_aniso_U_12
Fe 0.0281(5) 0.0340(5) 0.0241(4) 0.0007(4) 0.0033(4) 0.0034(4)
Br1 0.0350(3) 0.0431(3) 0.0328(3) -0.0022(3) -0.0029(3) -0.0015(3)
Br2 0.0486(4) 0.0411(3) 0.0412(4) -0.0067(3) 0.0056(3) 0.0108(4)
N1 0.028(3) 0.037(3) 0.027(3) -0.007(2) 0.005(2) 0.000(2)
C2 0.026(3) 0.038(3) 0.036(3) -0.006(3) -0.001(3) -0.004(3)
C3 0.032(4) 0.051(4) 0.044(4) -0.014(4) 0.007(3) -0.001(3)
C4 0.037(4) 0.049(4) 0.057(5) -0.010(4) 0.003(4) 0.010(4)
C5 0.042(4) 0.037(4) 0.049(4) -0.007(3) -0.006(3) 0.002(3)
C6 0.032(4) 0.031(3) 0.034(3) 0.000(3) -0.010(3) 0.001(3)
C7 0.022(3) 0.045(4) 0.032(3) -0.006(3) 0.001(3) -0.012(3)
N7 0.032(3) 0.034(3) 0.026(3) 0.001(2) 0.002(2) -0.004(2)
C8 0.030(4) 0.066(5) 0.032(3) 0.007(4) 0.003(3) -0.002(4)
C9 0.035(4) 0.044(4) 0.024(3) -0.003(3) -0.010(3) -0.002(3)
N9 0.028(3) 0.036(3) 0.025(3) 0.005(2) 0.002(2) -0.002(2)
C10 0.053(5) 0.047(4) 0.050(4) 0.015(4) 0.003(4) 0.005(4)
C11 0.037(4) 0.043(4) 0.027(3) -0.001(3) 0.007(3) -0.010(3)
C12 0.043(4) 0.049(4) 0.031(4) 0.001(3) 0.005(3) -0.008(3)
C13 0.063(5) 0.039(4) 0.055(5) 0.003(4) 0.004(4) -0.012(4)
C14 0.062(5) 0.049(4) 0.048(4) 0.017(4) 0.012(4) 0.004(4)
F14A 0.106(4) 0.058(3) 0.092(4) 0.032(3) -0.006(3) 0.011(3)
C15 0.056(5) 0.064(5) 0.046(4) 0.021(4) -0.004(4) -0.008(4)
C16 0.043(4) 0.054(4) 0.028(3) 0.011(3) -0.003(3) -0.007(4)
C17 0.052(5) 0.053(4) 0.053(4) -0.011(4) 0.005(4) -0.014(4)
F17A 0.047(3) 0.124(5) 0.086(4) -0.042(3) -0.008(3) -0.003(3)
F17B 0.092(4) 0.087(4) 0.048(3) 0.016(2) -0.025(3) -0.031(3)
F17C 0.108(4) 0.062(3) 0.080(3) -0.020(3) -0.028(3) -0.013(3)
C18 0.030(4) 0.033(3) 0.025(3) 0.006(3) 0.000(3) 0.004(3)
C19 0.034(4) 0.044(4) 0.033(4) 0.006(3) 0.000(3) 0.005(3)
C20 0.042(4) 0.052(4) 0.031(4) 0.008(3) 0.002(3) 0.009(4)
C21 0.031(4) 0.059(5) 0.037(4) 0.019(3) 0.009(3) 0.006(4)
F21A 0.048(3) 0.096(4) 0.047(2) 0.011(2) 0.020(2) 0.012(3)
C22 0.021(3) 0.060(4) 0.046(4) 0.011(4) 0.004(3) -0.005(3)
C23 0.037(4) 0.049(4) 0.040(4) 0.003(3) -0.005(3) -0.003(3)
C24 0.045(4) 0.070(5) 0.046(4) -0.011(4) -0.010(4) 0.002(5)
F24A 0.043(3) 0.105(4) 0.068(3) -0.019(3) -0.023(2) 0.015(3)
F24B 0.055(3) 0.120(4) 0.078(3) 0.018(3) -0.016(3) -0.048(3)
F24C 0.058(3) 0.120(5) 0.069(3) -0.047(3) -0.008(3) -0.014(3)
C30 0.127(10) 0.088(8) 0.073(7) -0.029(6) -0.039(7) 0.043(7)
Cl1 0.112(3) 0.251(5) 0.096(2) -0.025(3) 0.006(2) -0.019(3)
Cl2 0.154(3) 0.192(4) 0.122(3) 0.021(3) 0.032(3) 0.084(3)

loop_
_atom_type_symbol
_atom_type_description
_atom_type_scat_dispersion_real
_atom_type_scat_dispersion_imag
_atom_type_scat_source
C C 0.0033 0.0016 'International Tables Vol C Tables 4.2.6.8 and 6.1.1.4'
H H 0.0000 0.0000 'International Tables Vol C Tables 4.2.6.8 and 6.1.1.4'
N N 0.0061 0.0033 'International Tables Vol C Tables 4.2.6.8 and 6.1.1.4'
F F 0.0171 0.0103 'International Tables Vol C Tables 4.2.6.8 and 6.1.1.4'
Cl Cl 0.1484 0.1585 'International Tables Vol C Tables 4.2.6.8 and 6.1.1.4'
Fe Fe 0.3463 0.8444 'International Tables Vol C Tables 4.2.6.8 and 6.1.1.4'
Br Br -0.2901 2.4595 'International Tables Vol C Tables 4.2.6.8 and 6.1.1.4'

loop_
_geom_angle_atom_site_label_1
_geom_angle_atom_site_label_2
_geom_angle_atom_site_label_3
_geom_angle
N1 Fe N7 73.07(19)
N1 Fe N9 71.79(19)
N7 Fe N9 142.04(19)
N1 Fe Br2 155.91(14)
N7 Fe Br2 103.20(14)
N9 Fe Br2 102.94(13)
N1 Fe Br1 98.47(14)
N7 Fe Br1 96.55(13)
N9 Fe Br1 102.33(13)
Br2 Fe Br1 105.62(4)
C6 N1 C2 120.1(5)
C6 N1 Fe 120.7(4)
C2 N1 Fe 119.0(4)
N1 C2 C3 120.7(6)
N1 C2 C7 113.0(5)
C3 C2 C7 126.3(6)
C4 C3 C2 118.6(7)
C3 C4 C5 121.0(7)
C6 C5 C4 118.0(7)
N1 C6 C5 121.6(6)
N1 C6 C9 112.2(5)
C5 C6 C9 126.1(6)
N7 C7 C8 126.6(6)
N7 C7 C2 115.0(5)
C8 C7 C2 118.4(6)
C7 N7 C11 122.1(5)
C7 N7 Fe 118.7(4)
C11 N7 Fe 118.2(4)
N9 C9 C10 127.4(6)
N9 C9 C6 114.5(6)
C10 C9 C6 118.0(6)
C9 N9 C18 121.8(5)
C9 N9 Fe 119.0(4)
C18 N9 Fe 118.8(4)
C12 C11 C16 119.4(7)
C12 C11 N7 122.5(6)
C16 C11 N7 118.0(6)
C11 C12 C13 119.9(7)
C11 C12 C17 120.8(7)
C13 C12 C17 119.4(7)
C14 C13 C12 118.9(7)
C15 C14 F14A 119.9(8)
C15 C14 C13 122.3(7)
F14A C14 C13 117.7(8)
C14 C15 C16 120.1(7)
C11 C16 C15 119.4(7)
F17A C17 F17B 106.6(7)
F17A C17 F17C 108.2(7)
F17B C17 F17C 105.4(6)
F17A C17 C12 112.2(6)
F17B C17 C12 112.4(6)
F17C C17 C12 111.8(7)
C23 C18 C19 120.1(6)
C23 C18 N9 119.9(6)
C19 C18 N9 119.7(5)
C20 C19 C18 119.2(6)
C20 C19 C24 120.0(6)
C18 C19 C24 120.8(6)
C21 C20 C19 118.4(6)
C22 C21 F21A 119.1(6)
C22 C21 C20 123.2(6)
F21A C21 C20 117.7(7)
C21 C22 C23 118.8(6)
C18 C23 C22 120.2(6)
F24B C24 F24C 108.6(7)
F24B C24 F24A 104.5(7)
F24C C24 F24A 104.2(6)
F24B C24 C19 115.0(6)
F24C C24 C19 112.5(7)
F24A C24 C19 111.2(7)
Cl2 C30 Cl1 111.3(6)

loop_
_geom_bond_atom_site_label_1
_geom_bond_atom_site_label_2
_geom_bond_distance
Fe N1 2.122(5)
Fe N7 2.182(5)
Fe N9 2.206(5)
Fe Br2 2.4410(11)
Fe Br1 2.4675(11)
N1 C6 1.348(7)
N1 C2 1.359(7)
C2 C3 1.378(9)
C2 C7 1.490(9)
C3 C4 1.377(10)
C4 C5 1.384(9)
C5 C6 1.374(9)
C6 C9 1.497(9)
C7 N7 1.279(8)
C7 C8 1.482(8)
N7 C11 1.432(8)
C9 N9 1.279(8)
C9 C10 1.487(8)
N9 C18 1.431(7)
C11 C12 1.387(9)
C11 C16 1.394(9)
C12 C13 1.399(10)
C12 C17 1.518(10)
C13 C14 1.370(10)
C14 C15 1.333(11)
C14 F14A 1.351(8)
C15 C16 1.397(10)
C17 F17A 1.306(9)
C17 F17B 1.331(8)
C17 F17C 1.334(8)
C18 C23 1.379(9)
C18 C19 1.404(8)
C19 C20 1.398(8)
C19 C24 1.485(10)
C20 C21 1.366(9)
C21 C22 1.361(10)
C21 F21A 1.364(7)
C22 C23 1.382(9)
C24 F24B 1.313(9)
C24 F24C 1.322(8)
C24 F24A 1.359(9)
C30 Cl2 1.653(9)
C30 Cl1 1.780(11)
